data_2219244
loop_
_publ_author_name
'Puvaneswary, Subramaniam'
'Ali, Hapipah M.'
'Robinson, Ward T.'
'Ng, Seik Weng'

_publ_section_title <i>N</i>'-(2-Hydroxy-5-nitrobenzylidene)-2-(1<i>H</i>-indol-3-yl)acetohydrazide
_journal_coeditor_code BQ2091
_journal_issue 9
_journal_name_full 'Acta Crystallographica Section E'
_journal_page_first o1777
_journal_paper_doi 10.1107/S1600536808026044
_journal_volume 64
_journal_year 2008
_chemical_formula_iupac 'C17 H14 N4 O4'
_chemical_formula_moiety 'C17 H14 N4 O4'
_chemical_formula_sum 'C17 H14 N4 O4'
_chemical_formula_weight 338.32
_chemical_name_systematic <i>N</i>'-(2-Hydroxy-5-nitrobenzylidene)-2-(1<i>H</i>-indol-3-yl)acetohydrazide
_space_group_IT_number 61
_symmetry_cell_setting orthorhombic
_symmetry_space_group_name_Hall '-P 2ac 2ab'
_symmetry_space_group_name_H-M 'P b c a'
_atom_sites_solution_hydrogens geom
_atom_sites_solution_primary direct
_atom_sites_solution_secondary difmap
_audit_creation_method SHELXL-97
_cell_angle_alpha 90.00
_cell_angle_beta 90.00
_cell_angle_gamma 90.00
_cell_formula_units_Z 8
_cell_length_a 9.5387(2)
_cell_length_b 11.2724(3)
_cell_length_c 29.7796(7)
_cell_measurement_reflns_used 3679
_cell_measurement_temperature 100(2)
_cell_measurement_theta_max 22.2
_cell_measurement_theta_min 2.5
_cell_volume 3202.02(13)
_computing_cell_refinement 'SAINT (Bruker, 2007)'
_computing_data_collection 'APEX2 (Bruker, 2007)'
_computing_data_reduction 'SAINT (Bruker, 2007)'
_computing_molecular_graphics 'X-SEED (Barbour, 2001)'
_computing_publication_material 'publCIF (Westrip, 2008)'
_computing_structure_refinement 'SHELXL97 (Sheldrick, 2008)'
_computing_structure_solution 'SHELXS97 (Sheldrick, 2008)'
_diffrn_ambient_temperature 100(2)
_diffrn_measured_fraction_theta_full 0.997
_diffrn_measured_fraction_theta_max 0.997
_diffrn_measurement_device_type 'Bruker SMART APEX'
_diffrn_measurement_method \w
_diffrn_radiation_monochromator graphite
_diffrn_radiation_source 'fine-focus sealed tube'
_diffrn_radiation_type MoK\a
_diffrn_radiation_wavelength 0.71073
_diffrn_reflns_av_R_equivalents 0.0525
_diffrn_reflns_av_sigmaI/netI 0.0337
_diffrn_reflns_limit_h_max 12
_diffrn_reflns_limit_h_min -12
_diffrn_reflns_limit_k_max 13
_diffrn_reflns_limit_k_min -14
_diffrn_reflns_limit_l_max 38
_diffrn_reflns_limit_l_min -38
_diffrn_reflns_number 47721
_diffrn_reflns_theta_full 27.49
_diffrn_reflns_theta_max 27.49
_diffrn_reflns_theta_min 1.37
_diffrn_standards_decay_% 0
_diffrn_standards_interval_count 0
_diffrn_standards_interval_time 0
_diffrn_standards_number 0
_exptl_absorpt_coefficient_mu 0.103
_exptl_absorpt_correction_type none
_exptl_crystal_colour Yellow
_exptl_crystal_density_diffrn 1.404
_exptl_crystal_density_method 'not measured'
_exptl_crystal_description 'Irregular block'
_exptl_crystal_F_000 1408
_exptl_crystal_size_max 0.30
_exptl_crystal_size_mid 0.25
_exptl_crystal_size_min 0.20
_refine_diff_density_max 0.175
_refine_diff_density_min -0.210
_refine_ls_extinction_coef 0.0070(10)
_refine_ls_extinction_expression Fc^*^=kFc[1+0.001xFc^2^\l^3^/sin(2\q)]^-1/4^
_refine_ls_extinction_method 'SHELXL97 (Sheldrick, 2008)'
_refine_ls_goodness_of_fit_ref 1.023
_refine_ls_hydrogen_treatment constr
_refine_ls_matrix_type full
_refine_ls_number_parameters 228
_refine_ls_number_reflns 3679
_refine_ls_number_restraints 0
_refine_ls_restrained_S_all 1.023
_refine_ls_R_factor_all 0.0965
_refine_ls_R_factor_gt 0.0442
_refine_ls_shift/su_max 0.001
_refine_ls_shift/su_mean 0.000
_refine_ls_structure_factor_coef Fsqd
_refine_ls_weighting_details 'calc w=1/[\s^2^(Fo^2^)+(0.0885P)^2^] where P=(Fo^2^+2Fc^2^)/3'
_refine_ls_weighting_scheme calc
_refine_ls_wR_factor_gt 0.1236
_refine_ls_wR_factor_ref 0.1596
_reflns_number_gt 2059
_reflns_number_total 3679
_reflns_threshold_expression I>2\s(I)
_cod_data_source_file bq2091.cif
_cod_data_source_block I
_cod_depositor_comments
;
The following automatic conversions were performed:
'_symmetry_cell_setting' value 'Orthorhombic' changed to 'orthorhombic'
according to '/home/saulius/struct/CIF-dictionaries/cif_core.dic'
dictionary named 'cif_core.dic' version 2.4.1 from
2010-06-29.

'_exptl_absorpt_correction_type' value 'None' changed to
'none' according to '/home/saulius/struct/CIF-dictionaries/cif_core.dic'
dictionary named 'cif_core.dic' version 2.4.1 from 2010-06-29.

Automatic conversion script
Id: cif_fix_enum 1527 2010-12-29 10:47:43Z saulius 

The following automatic conversions were performed:

'_symmetry_cell_setting' value 'Orthorhombic' changed to
'orthorhombic' according to
/home/saulius/struct/CIF-dictionaries/cif_core.dic dictionary named
'cif_core.dic' version 2.4.1 from
2010-06-29.

'_exptl_absorpt_correction_type' value 'None' changed to
'none' according to
/home/saulius/struct/CIF-dictionaries/cif_core.dic dictionary named
'cif_core.dic' version 2.4.1 from 2010-06-29.

Automatic conversion script
Id: cif_fix_values 1715 2011-07-08 13:25:40Z adriana 
;
_cod_original_cell_volume 3202.00(10)
_cod_database_code 2219244
_cod_database_fobs_code 2219244

loop_
_symmetry_equiv_pos_as_xyz
'x, y, z'
'-x+1/2, -y, z+1/2'
'-x, y+1/2, -z+1/2'
'x+1/2, -y+1/2, -z'
'-x, -y, -z'
'x-1/2, y, -z-1/2'
'x, -y-1/2, z-1/2'
'-x-1/2, y-1/2, z'

loop_
_atom_site_type_symbol
_atom_site_label
_atom_site_fract_x
_atom_site_fract_y
_atom_site_fract_z
_atom_site_U_iso_or_equiv
_atom_site_adp_type
_atom_site_calc_flag
_atom_site_refinement_flags
_atom_site_occupancy
O O1 0.76143(16) 0.34962(15) 0.66810(5) 0.0747(5) Uani d . 1
H H1O 0.7344 0.4058 0.6845 0.112 Uiso calc R 1
O O2 0.50825(18) 0.27110(16) 0.47819(5) 0.0896(6) Uani d . 1
O O3 0.36688(19) 0.40496(16) 0.50246(5) 0.0853(5) Uani d . 1
O O4 0.78329(15) 0.61201(15) 0.75230(5) 0.0790(5) Uani d . 1
N N1 0.4670(2) 0.33901(17) 0.50757(6) 0.0647(5) Uani d . 1
N N2 0.60812(15) 0.52866(14) 0.69094(5) 0.0522(4) Uani d . 1
N N3 0.56843(16) 0.61209(15) 0.72184(5) 0.0543(5) Uani d . 1
H H3N 0.4821 0.6397 0.7223 0.065 Uiso calc R 1
N N4 0.79603(19) 0.75966(17) 0.89103(6) 0.0712(5) Uani d . 1
H H4N 0.8598 0.7879 0.9095 0.085 Uiso calc R 1
C C1 0.6858(2) 0.34823(18) 0.63004(7) 0.0563(5) Uani d . 1
C C2 0.7229(2) 0.26733(18) 0.59698(8) 0.0651(6) Uani d . 1
H H2 0.7980 0.2137 0.6022 0.078 Uiso calc R 1
C C3 0.6523(2) 0.26386(18) 0.55689(7) 0.0625(6) Uani d . 1
H H3 0.6787 0.2090 0.5342 0.075 Uiso calc R 1
C C4 0.5426(2) 0.34134(17) 0.55005(6) 0.0538(5) Uani d . 1
C C5 0.5011(2) 0.42048(16) 0.58253(6) 0.0511(5) Uani d . 1
H H5 0.4237 0.4715 0.5772 0.061 Uiso calc R 1
C C6 0.57211(19) 0.42584(16) 0.62300(6) 0.0473(5) Uani d . 1
C C7 0.53086(19) 0.51242(17) 0.65658(6) 0.0505(5) Uani d . 1
H H7 0.4468 0.5567 0.6530 0.061 Uiso calc R 1
C C8 0.6644(2) 0.65087(18) 0.75150(6) 0.0555(5) Uani d . 1
C C9 0.6133(2) 0.7485(2) 0.78219(6) 0.0643(6) Uani d . 1
H H9A 0.6427 0.8262 0.7699 0.077 Uiso calc R 1
H H9B 0.5095 0.7472 0.7832 0.077 Uiso calc R 1
C C10 0.6695(2) 0.73543(17) 0.82885(6) 0.0546(5) Uani d . 1
C C11 0.7735(2) 0.7979(2) 0.84821(7) 0.0684(6) Uani d . 1
H H11 0.8242 0.8600 0.8340 0.082 Uiso calc R 1
C C12 0.62245(19) 0.65262(16) 0.86168(7) 0.0514(5) Uani d . 1
C C13 0.5173(2) 0.56695(18) 0.86298(8) 0.0626(6) Uani d . 1
H H13 0.4599 0.5530 0.8374 0.075 Uiso calc R 1
C C14 0.4978(3) 0.50326(19) 0.90151(9) 0.0745(7) Uani d . 1
H H14 0.4262 0.4447 0.9024 0.089 Uiso calc R 1
C C15 0.5803(3) 0.5221(2) 0.93952(8) 0.0753(7) Uani d . 1
H H15 0.5640 0.4760 0.9657 0.090 Uiso calc R 1
C C16 0.6847(2) 0.6062(2) 0.93974(7) 0.0667(6) Uani d . 1
H H16 0.7411 0.6194 0.9655 0.080 Uiso calc R 1
C C17 0.7037(2) 0.67047(18) 0.90073(7) 0.0561(5) Uani d . 1

loop_
_atom_site_aniso_label
_atom_site_aniso_U_11
_atom_site_aniso_U_22
_atom_site_aniso_U_33
_atom_site_aniso_U_12
_atom_site_aniso_U_13
_atom_site_aniso_U_23
O1 0.0634(10) 0.0901(11) 0.0707(10) 0.0201(8) -0.0089(8) 0.0030(8)
O2 0.0991(14) 0.1023(13) 0.0672(11) -0.0122(10) 0.0139(9) -0.0333(10)
O3 0.0835(12) 0.0954(12) 0.0771(11) 0.0045(10) -0.0245(9) -0.0215(9)
O4 0.0393(9) 0.1232(13) 0.0745(11) 0.0156(8) -0.0106(7) -0.0360(9)
N1 0.0663(12) 0.0712(12) 0.0566(11) -0.0201(10) 0.0062(9) -0.0134(10)
N2 0.0406(9) 0.0683(10) 0.0477(9) -0.0033(8) 0.0012(7) -0.0058(8)
N3 0.0360(8) 0.0762(11) 0.0507(10) 0.0042(8) 0.0002(7) -0.0134(8)
N4 0.0664(12) 0.0860(13) 0.0612(11) -0.0182(10) -0.0085(9) -0.0171(10)
C1 0.0460(11) 0.0607(12) 0.0623(13) -0.0011(9) 0.0046(10) 0.0044(10)
C2 0.0548(13) 0.0590(13) 0.0814(16) 0.0065(10) 0.0103(12) 0.0004(11)
C3 0.0592(14) 0.0557(12) 0.0724(15) -0.0079(10) 0.0201(12) -0.0112(10)
C4 0.0512(12) 0.0533(11) 0.0568(12) -0.0139(9) 0.0058(10) -0.0048(9)
C5 0.0460(11) 0.0536(11) 0.0536(11) -0.0039(9) 0.0030(8) -0.0029(9)
C6 0.0409(10) 0.0498(10) 0.0513(11) -0.0052(8) 0.0050(8) 0.0011(9)
C7 0.0416(11) 0.0583(11) 0.0515(11) -0.0014(9) 0.0018(9) -0.0006(9)
C8 0.0428(12) 0.0750(13) 0.0488(11) 0.0012(10) -0.0009(9) -0.0068(10)
C9 0.0573(13) 0.0742(14) 0.0613(13) 0.0078(11) -0.0020(10) -0.0119(11)
C10 0.0496(12) 0.0617(12) 0.0524(11) -0.0006(9) 0.0004(9) -0.0154(9)
C11 0.0671(15) 0.0730(14) 0.0650(14) -0.0150(12) 0.0039(11) -0.0092(11)
C12 0.0443(11) 0.0532(11) 0.0568(12) 0.0047(9) 0.0009(9) -0.0189(9)
C13 0.0534(13) 0.0564(12) 0.0781(15) -0.0004(10) -0.0012(11) -0.0154(11)
C14 0.0665(15) 0.0541(12) 0.103(2) -0.0025(11) 0.0122(14) -0.0064(13)
C15 0.0858(18) 0.0594(13) 0.0808(17) 0.0180(13) 0.0207(14) 0.0039(12)
C16 0.0717(15) 0.0718(14) 0.0566(13) 0.0192(13) -0.0007(11) -0.0090(11)
C17 0.0523(12) 0.0578(12) 0.0583(12) 0.0059(10) 0.0013(10) -0.0171(10)

loop_
_atom_type_symbol
_atom_type_description
_atom_type_scat_dispersion_real
_atom_type_scat_dispersion_imag
_atom_type_scat_source
C C 0.0033 0.0016 'International Tables Vol C Tables 4.2.6.8 and 6.1.1.4'
H H 0.0000 0.0000 'International Tables Vol C Tables 4.2.6.8 and 6.1.1.4'
N N 0.0061 0.0033 'International Tables Vol C Tables 4.2.6.8 and 6.1.1.4'
O O 0.0106 0.0060 'International Tables Vol C Tables 4.2.6.8 and 6.1.1.4'

loop_
_geom_angle_atom_site_label_1
_geom_angle_atom_site_label_2
_geom_angle_atom_site_label_3
_geom_angle
C1 O1 H1O 109.5
O3 N1 O2 122.85(19)
O3 N1 C4 119.01(18)
O2 N1 C4 118.1(2)
C7 N2 N3 118.59(16)
C8 N3 N2 118.45(16)
C8 N3 H3N 120.8
N2 N3 H3N 120.8
C11 N4 C17 109.21(17)
C11 N4 H4N 125.4
C17 N4 H4N 125.4
O1 C1 C2 117.97(19)
O1 C1 C6 122.12(18)
C2 C1 C6 119.91(19)
C3 C2 C1 120.8(2)
C3 C2 H2 119.6
C1 C2 H2 119.6
C2 C3 C4 118.89(19)
C2 C3 H3 120.6
C4 C3 H3 120.6
C5 C4 C3 121.73(19)
C5 C4 N1 118.73(19)
C3 C4 N1 119.54(18)
C4 C5 C6 120.04(18)
C4 C5 H5 120.0
C6 C5 H5 120.0
C5 C6 C1 118.63(17)
C5 C6 C7 119.78(17)
C1 C6 C7 121.58(18)
N2 C7 C6 119.53(17)
N2 C7 H7 120.2
C6 C7 H7 120.2
O4 C8 N3 122.03(18)
O4 C8 C9 123.48(18)
N3 C8 C9 114.46(18)
C10 C9 C8 111.95(17)
C10 C9 H9A 109.2
C8 C9 H9A 109.2
C10 C9 H9B 109.2
C8 C9 H9B 109.2
H9A C9 H9B 107.9
C11 C10 C12 106.33(18)
C11 C10 C9 127.6(2)
C12 C10 C9 126.11(18)
C10 C11 N4 110.5(2)
C10 C11 H11 124.7
N4 C11 H11 124.7
C13 C12 C17 118.12(19)
C13 C12 C10 134.45(19)
C17 C12 C10 107.40(17)
C14 C13 C12 119.1(2)
C14 C13 H13 120.5
C12 C13 H13 120.5
C13 C14 C15 121.7(2)
C13 C14 H14 119.2
C15 C14 H14 119.2
C16 C15 C14 121.2(2)
C16 C15 H15 119.4
C14 C15 H15 119.4
C15 C16 C17 116.9(2)
C15 C16 H16 121.5
C17 C16 H16 121.5
N4 C17 C16 130.4(2)
N4 C17 C12 106.52(18)
C16 C17 C12 123.1(2)

loop_
_geom_bond_atom_site_label_1
_geom_bond_atom_site_label_2
_geom_bond_distance
O1 C1 1.344(2)
O1 H1O 0.8400
O2 N1 1.227(2)
O3 N1 1.220(2)
O4 C8 1.216(2)
N1 C4 1.456(3)
N2 C7 1.274(2)
N2 N3 1.369(2)
N3 C8 1.345(2)
N3 H3N 0.8800
N4 C11 1.363(3)
N4 C17 1.367(3)
N4 H4N 0.8800
C1 C2 1.388(3)
C1 C6 1.409(3)
C2 C3 1.371(3)
C2 H2 0.9500
C3 C4 1.378(3)
C3 H3 0.9500
C4 C5 1.374(3)
C5 C6 1.384(3)
C5 H5 0.9500
C6 C7 1.452(3)
C7 H7 0.9500
C8 C9 1.512(3)
C9 C10 1.497(3)
C9 H9A 0.9900
C9 H9B 0.9900
C10 C11 1.347(3)
C10 C12 1.424(3)
C11 H11 0.9500
C12 C13 1.393(3)
C12 C17 1.412(3)
C13 C14 1.366(3)
C13 H13 0.9500
C14 C15 1.395(3)
C14 H14 0.9500
C15 C16 1.375(3)
C15 H15 0.9500
C16 C17 1.381(3)
C16 H16 0.9500

loop_
_geom_hbond_atom_site_label_D
_geom_hbond_atom_site_label_H
_geom_hbond_atom_site_label_A
_geom_hbond_site_symmetry_A
_geom_hbond_distance_DH
_geom_hbond_distance_HA
_geom_hbond_distance_DA
_geom_hbond_angle_DHA
_geom_hbond_publ_flag
O1 H1o N2 . 0.84 1.85 2.583(2) 146 yes
N3 H3n O4 6_557 0.88 2.07 2.827(2) 144 yes
N4 H4n O2 2_665 0.88 2.49 3.216(2) 140 no

loop_
_geom_torsion_atom_site_label_1
_geom_torsion_atom_site_label_2
_geom_torsion_atom_site_label_3
_geom_torsion_atom_site_label_4
_geom_torsion
C7 N2 N3 C8 -163.35(18)
O1 C1 C2 C3 -178.10(19)
C6 C1 C2 C3 1.7(3)
C1 C2 C3 C4 -0.7(3)
C2 C3 C4 C5 -0.9(3)
C2 C3 C4 N1 179.78(17)
O3 N1 C4 C5 -1.9(3)
O2 N1 C4 C5 177.32(17)
O3 N1 C4 C3 177.38(18)
O2 N1 C4 C3 -3.4(3)
C3 C4 C5 C6 1.6(3)
N1 C4 C5 C6 -179.14(16)
C4 C5 C6 C1 -0.5(3)
C4 C5 C6 C7 177.88(16)
O1 C1 C6 C5 178.74(17)
C2 C1 C6 C5 -1.0(3)
O1 C1 C6 C7 0.3(3)
C2 C1 C6 C7 -179.43(17)
N3 N2 C7 C6 178.97(15)
C5 C6 C7 N2 -170.09(17)
C1 C6 C7 N2 8.3(3)
N2 N3 C8 O4 -1.8(3)
N2 N3 C8 C9 176.17(17)
O4 C8 C9 C10 -39.9(3)
N3 C8 C9 C10 142.14(19)
C8 C9 C10 C11 103.7(2)
C8 C9 C10 C12 -76.0(3)
C12 C10 C11 N4 0.4(2)
C9 C10 C11 N4 -179.39(19)
C17 N4 C11 C10 -0.8(2)
C11 C10 C12 C13 177.9(2)
C9 C10 C12 C13 -2.4(3)
C11 C10 C12 C17 0.1(2)
C9 C10 C12 C17 179.90(18)
C17 C12 C13 C14 -0.6(3)
C10 C12 C13 C14 -178.1(2)
C12 C13 C14 C15 0.1(3)
C13 C14 C15 C16 0.2(3)
C14 C15 C16 C17 -0.1(3)
C11 N4 C17 C16 -178.7(2)
C11 N4 C17 C12 0.8(2)
C15 C16 C17 N4 179.0(2)
C15 C16 C17 C12 -0.4(3)
C13 C12 C17 N4 -178.75(16)
C10 C12 C17 N4 -0.6(2)
C13 C12 C17 C16 0.8(3)
C10 C12 C17 C16 178.93(18)

loop_
_cod_related_entry_id
_cod_related_entry_database
_cod_related_entry_code
1 ChemSpider 24740614
